data_7154042
loop_
_publ_author_name
'Saikia, Anil K.'
'Indukuri, Kiran'
'Das, Jagadish'

_publ_section_title
;
 Stereoselective synthesis of O-tosyl azabicyclic derivatives via aza
 Prins reaction of endocyclic N-acyliminium ions: application to the total
 synthesis of (+-)-epi-indolizidine 167B and 209D.
;
_journal_issue 36
_journal_name_full 'Organic &amp; biomolecular chemistry'
_journal_page_first 7026
_journal_page_last 7035
_journal_paper_doi 10.1039/c4ob01130a
_journal_volume 12
_journal_year 2014
_chemical_formula_sum 'C25 H29 N O4 S'
_chemical_formula_weight 439.56
_chemical_name_systematic
; 
 ? 
;
_space_group_IT_number 14
_symmetry_cell_setting monoclinic
_symmetry_space_group_name_Hall '-P 2ybc'
_symmetry_space_group_name_H-M 'P 1 21/c 1'
_atom_sites_solution_hydrogens geom
_atom_sites_solution_primary direct
_atom_sites_solution_secondary difmap
_audit_creation_method SHELXL-97
_cell_angle_alpha 90.00
_cell_angle_beta 93.509(9)
_cell_angle_gamma 90.00
_cell_formula_units_Z 4
_cell_length_a 10.812(3)
_cell_length_b 11.923(3)
_cell_length_c 18.961(5)
_cell_measurement_reflns_used 1748
_cell_measurement_temperature 296(2)
_cell_measurement_theta_max 19.17
_cell_measurement_theta_min 2.81
_cell_volume 2439.7(11)
_computing_structure_refinement 'SHELXL-97 (Sheldrick, 1997)'
_computing_structure_solution 'SHELXS-97 (Sheldrick, 1990)'
_diffrn_ambient_temperature 296(2)
_diffrn_measured_fraction_theta_full 0.995
_diffrn_measured_fraction_theta_max 0.995
_diffrn_radiation_monochromator graphite
_diffrn_radiation_source 'fine-focus sealed tube'
_diffrn_radiation_type MoK\a
_diffrn_radiation_wavelength 0.71073
_diffrn_reflns_av_R_equivalents 0.0684
_diffrn_reflns_av_sigmaI/netI 0.0485
_diffrn_reflns_limit_h_max 13
_diffrn_reflns_limit_h_min -13
_diffrn_reflns_limit_k_max 14
_diffrn_reflns_limit_k_min -14
_diffrn_reflns_limit_l_max 23
_diffrn_reflns_limit_l_min -23
_diffrn_reflns_number 8618
_diffrn_reflns_theta_full 26.31
_diffrn_reflns_theta_max 26.31
_diffrn_reflns_theta_min 1.89
_exptl_absorpt_coefficient_mu 0.162
_exptl_absorpt_correction_T_max 0.948
_exptl_absorpt_correction_T_min 0.932
_exptl_absorpt_correction_type multi-scan
_exptl_absorpt_process_details multi-scan
_exptl_crystal_colour colourless
_exptl_crystal_density_diffrn 1.197
_exptl_crystal_density_method 'not measured'
_exptl_crystal_description block
_exptl_crystal_F_000 936
_exptl_crystal_size_max 0.32
_exptl_crystal_size_mid 0.28
_exptl_crystal_size_min 0.24
_refine_diff_density_max 0.132
_refine_diff_density_min -0.181
_refine_diff_density_rms 0.033
_refine_ls_extinction_method none
_refine_ls_goodness_of_fit_ref 0.949
_refine_ls_hydrogen_treatment none
_refine_ls_matrix_type full
_refine_ls_number_parameters 281
_refine_ls_number_reflns 4921
_refine_ls_number_restraints 0
_refine_ls_restrained_S_all 0.949
_refine_ls_R_factor_all 0.0674
_refine_ls_R_factor_gt 0.0467
_refine_ls_shift/su_max 0.002
_refine_ls_shift/su_mean 0.000
_refine_ls_structure_factor_coef Fsqd
_refine_ls_weighting_details 'calc w=1/[\s^2^(Fo^2^)+(0.1000P)^2^+0.0000P] where P=(Fo^2^+2Fc^2^)/3'
_refine_ls_weighting_scheme calc
_refine_ls_wR_factor_gt 0.1265
_refine_ls_wR_factor_ref 0.1433
_reflns_number_gt 3734
_reflns_number_total 4921
_reflns_threshold_expression >2sigma(I)
_cod_duplicate_entry 7153954
_cod_data_source_file c4ob01130a3.cif
_cod_data_source_block kiran
_cod_depositor_comments
;
The following automatic conversions were performed:

'_symmetry_cell_setting' value 'Monoclinic' changed to 'monoclinic'
according to
/usr/data/users/saulius/crontab/automatic-downloads/current/RSC/lib/dictionaries/cif_core.dic
dictionary named 'cif_core.dic' version 2.4.2 from 2011-04-26.

Automatic conversion script
Id: cif_fix_values 2281 2013-09-26 08:29:07Z andrius 
;
_cod_original_sg_symbol_H-M 'P2(1)/c  '
_cod_database_code 7154042

loop_
_symmetry_equiv_pos_as_xyz
'x, y, z'
'-x, y+1/2, -z+1/2'
'-x, -y, -z'
'x, -y-1/2, z-1/2'

loop_
_atom_site_label
_atom_site_type_symbol
_atom_site_fract_x
_atom_site_fract_y
_atom_site_fract_z
_atom_site_U_iso_or_equiv
_atom_site_adp_type
_atom_site_occupancy
_atom_site_symmetry_multiplicity
_atom_site_calc_flag
_atom_site_refinement_flags
S1 S 0.90850(12) -0.12005(11) 0.35621(6) 0.0937(5) Uani 1 1 d .
O1 O 0.8453(2) -0.0055(2) 0.37805(12) 0.0795(8) Uani 1 1 d .
O2 O 0.8126(3) -0.2009(2) 0.33448(19) 0.1196(12) Uani 1 1 d .
O3 O 0.9960(3) -0.1437(3) 0.41508(15) 0.1372(14) Uani 1 1 d .
O4 O 0.4910(3) 0.3914(2) 0.30696(15) 0.0980(9) Uani 1 1 d .
N1 N 0.5510(2) 0.2029(2) 0.30272(14) 0.0586(8) Uani 1 1 d .
C1 C 0.2933(4) 0.2930(4) 0.4070(2) 0.0833(12) Uani 1 1 d .
H1 H 0.2801 0.3699 0.4035 0.100 Uiso 1 1 calc R
C2 C 0.2216(4) 0.2262(4) 0.4496(2) 0.0865(13) Uani 1 1 d .
H2 H 0.1597 0.2594 0.4745 0.104 Uiso 1 1 calc R
C3 C 0.2412(3) 0.1107(4) 0.45545(19) 0.0821(12) Uani 1 1 d .
H3 H 0.1926 0.0681 0.4842 0.099 Uiso 1 1 calc R
C4 C 0.3343(3) 0.0582(3) 0.41800(19) 0.0719(11) Uani 1 1 d .
H4 H 0.3476 -0.0187 0.4217 0.086 Uiso 1 1 calc R
C5 C 0.4059(3) 0.1243(3) 0.37532(16) 0.0575(9) Uani 1 1 d .
C6 C 0.3852(3) 0.2404(3) 0.37002(18) 0.0628(10) Uani 1 1 d .
C7 C 0.5130(3) 0.0922(3) 0.33145(17) 0.0564(9) Uani 1 1 d .
H7 H 0.4839 0.0426 0.2927 0.068 Uiso 1 1 calc R
C8 C 0.4784(3) 0.2913(3) 0.32342(18) 0.0680(10) Uani 1 1 d .
C9 C 0.6243(3) 0.0373(3) 0.37446(17) 0.0605(9) Uani 1 1 d .
H9A H 0.6409 0.0780 0.4183 0.073 Uiso 1 1 calc R
H9B H 0.6038 -0.0395 0.3860 0.073 Uiso 1 1 calc R
C10 C 0.7397(3) 0.0388(3) 0.33157(17) 0.0624(10) Uani 1 1 d .
H10 H 0.7265 -0.0088 0.2897 0.075 Uiso 1 1 calc R
C11 C 0.7724(3) 0.1582(3) 0.30934(18) 0.0674(10) Uani 1 1 d .
H11A H 0.8460 0.1560 0.2826 0.081 Uiso 1 1 calc R
H11B H 0.7909 0.2033 0.3512 0.081 Uiso 1 1 calc R
C12 C 0.6649(3) 0.2138(3) 0.26365(17) 0.0596(10) Uani 1 1 d .
H12 H 0.6837 0.2940 0.2605 0.071 Uiso 1 1 calc R
C13 C 0.6483(3) 0.1675(3) 0.18648(17) 0.0613(10) Uani 1 1 d .
H13 H 0.6376 0.0860 0.1890 0.074 Uiso 1 1 calc R
C14 C 0.7632(4) 0.1914(4) 0.1452(2) 0.0926(13) Uani 1 1 d .
H14A H 0.8339 0.1534 0.1684 0.111 Uiso 1 1 calc R
H14B H 0.7800 0.2713 0.1468 0.111 Uiso 1 1 calc R
C15 C 0.7494(4) 0.1534(4) 0.0672(2) 0.1018(14) Uani 1 1 d .
H15A H 0.8211 0.1779 0.0430 0.122 Uiso 1 1 calc R
H15B H 0.7463 0.0721 0.0651 0.122 Uiso 1 1 calc R
C16 C 0.6323(6) 0.2015(4) 0.0298(2) 0.1200(18) Uani 1 1 d .
H16A H 0.6405 0.2822 0.0259 0.144 Uiso 1 1 calc R
H16B H 0.6221 0.1707 -0.0175 0.144 Uiso 1 1 calc R
C17 C 0.5187(5) 0.1739(6) 0.0701(2) 0.139(2) Uani 1 1 d .
H17A H 0.5065 0.0933 0.0704 0.167 Uiso 1 1 calc R
H17B H 0.4461 0.2077 0.0462 0.167 Uiso 1 1 calc R
C18 C 0.5326(4) 0.2172(4) 0.1471(2) 0.1101(16) Uani 1 1 d .
H18A H 0.5388 0.2983 0.1469 0.132 Uiso 1 1 calc R
H18B H 0.4597 0.1968 0.1716 0.132 Uiso 1 1 calc R
C19 C 0.9894(3) -0.0818(3) 0.2813(2) 0.0668(10) Uani 1 1 d .
C20 C 1.0825(4) -0.0010(4) 0.2884(2) 0.0832(12) Uani 1 1 d .
H20 H 1.1018 0.0320 0.3321 0.100 Uiso 1 1 calc R
C21 C 1.1468(4) 0.0306(3) 0.2299(2) 0.0872(12) Uani 1 1 d .
H21 H 1.2095 0.0838 0.2354 0.105 Uiso 1 1 calc R
C22 C 1.1190(4) -0.0156(3) 0.1636(2) 0.0790(11) Uani 1 1 d .
C23 C 1.0246(4) -0.0958(4) 0.1569(2) 0.0917(13) Uani 1 1 d .
H23 H 1.0044 -0.1279 0.1130 0.110 Uiso 1 1 calc R
C24 C 0.9597(4) -0.1288(3) 0.2157(2) 0.0848(12) Uani 1 1 d .
H24 H 0.8970 -0.1821 0.2104 0.102 Uiso 1 1 calc R
C25 C 1.1906(5) 0.0203(4) 0.1003(3) 0.1344(19) Uani 1 1 d .
H25A H 1.1458 -0.0024 0.0574 0.202 Uiso 1 1 calc R
H25B H 1.2708 -0.0145 0.1032 0.202 Uiso 1 1 calc R
H25C H 1.2000 0.1004 0.1005 0.202 Uiso 1 1 calc R

loop_
_atom_site_aniso_label
_atom_site_aniso_U_11
_atom_site_aniso_U_22
_atom_site_aniso_U_33
_atom_site_aniso_U_23
_atom_site_aniso_U_13
_atom_site_aniso_U_12
S1 0.0970(9) 0.1036(10) 0.0833(9) 0.0335(7) 0.0283(7) 0.0418(8)
O1 0.0753(16) 0.105(2) 0.0581(15) 0.0120(14) 0.0018(13) 0.0343(15)
O2 0.122(2) 0.078(2) 0.165(3) 0.023(2) 0.057(2) 0.0102(19)
O3 0.128(2) 0.201(3) 0.085(2) 0.064(2) 0.026(2) 0.096(2)
O4 0.136(2) 0.0523(18) 0.107(2) 0.0135(16) 0.0231(18) 0.0211(16)
N1 0.0741(19) 0.0485(18) 0.0535(17) 0.0041(14) 0.0067(15) 0.0068(16)
C1 0.095(3) 0.088(3) 0.067(3) -0.004(2) 0.000(3) 0.028(3)
C2 0.085(3) 0.118(4) 0.057(3) -0.010(3) 0.003(2) 0.032(3)
C3 0.075(3) 0.119(4) 0.052(2) 0.007(2) 0.007(2) 0.003(3)
C4 0.076(3) 0.079(3) 0.061(2) 0.002(2) 0.008(2) 0.004(2)
C5 0.060(2) 0.067(3) 0.044(2) 0.0006(19) -0.0023(18) 0.006(2)
C6 0.071(2) 0.068(3) 0.049(2) -0.0005(19) -0.0012(19) 0.018(2)
C7 0.067(2) 0.051(2) 0.051(2) -0.0003(17) 0.0025(18) 0.0041(18)
C8 0.087(3) 0.055(3) 0.061(2) -0.003(2) -0.003(2) 0.019(2)
C9 0.074(2) 0.051(2) 0.057(2) 0.0029(17) 0.0076(19) 0.0087(18)
C10 0.069(2) 0.069(3) 0.049(2) 0.0038(18) 0.0022(19) 0.0127(19)
C11 0.067(2) 0.075(3) 0.061(2) 0.0035(19) 0.0013(19) -0.002(2)
C12 0.075(2) 0.048(2) 0.055(2) 0.0048(17) 0.005(2) -0.0033(19)
C13 0.077(2) 0.054(2) 0.053(2) 0.0086(17) 0.008(2) -0.0015(18)
C14 0.106(3) 0.108(3) 0.065(3) -0.011(2) 0.020(2) -0.021(3)
C15 0.124(4) 0.114(4) 0.070(3) -0.012(3) 0.032(3) -0.023(3)
C16 0.205(6) 0.101(4) 0.054(3) 0.010(2) 0.012(4) 0.022(4)
C17 0.126(4) 0.233(7) 0.056(3) -0.007(3) -0.013(3) 0.054(4)
C18 0.108(3) 0.162(5) 0.060(3) 0.008(3) -0.003(2) 0.049(3)
C19 0.066(3) 0.074(3) 0.060(3) 0.004(2) 0.0000(19) 0.014(2)
C20 0.084(3) 0.108(3) 0.057(3) -0.015(2) 0.001(2) 0.007(3)
C21 0.084(3) 0.093(3) 0.085(3) -0.012(3) 0.011(3) -0.006(2)
C22 0.100(3) 0.079(3) 0.061(3) -0.003(2) 0.019(2) 0.009(3)
C23 0.112(3) 0.095(3) 0.067(3) -0.018(2) 0.006(3) -0.012(3)
C24 0.086(3) 0.082(3) 0.086(3) 0.000(3) 0.004(3) -0.007(2)
C25 0.185(5) 0.114(4) 0.112(4) -0.008(3) 0.070(4) -0.011(4)

loop_
_atom_type_symbol
_atom_type_description
_atom_type_scat_dispersion_real
_atom_type_scat_dispersion_imag
_atom_type_scat_source
C C 0.0033 0.0016 'International Tables Vol C Tables 4.2.6.8 and 6.1.1.4'
H H 0.0000 0.0000 'International Tables Vol C Tables 4.2.6.8 and 6.1.1.4'
N N 0.0061 0.0033 'International Tables Vol C Tables 4.2.6.8 and 6.1.1.4'
O O 0.0106 0.0060 'International Tables Vol C Tables 4.2.6.8 and 6.1.1.4'
S S 0.1246 0.1234 'International Tables Vol C Tables 4.2.6.8 and 6.1.1.4'

loop_
_geom_angle_atom_site_label_1
_geom_angle_atom_site_label_2
_geom_angle_atom_site_label_3
_geom_angle
O3 S1 O2 120.7(2)
O3 S1 O1 103.71(18)
O2 S1 O1 109.36(16)
O3 S1 C19 109.70(18)
O2 S1 C19 108.7(2)
O1 S1 C19 103.21(16)
C10 O1 S1 118.3(2)
C8 N1 C12 125.3(3)
C8 N1 C7 113.3(3)
C12 N1 C7 121.0(3)
C6 C1 C2 118.0(4)
C6 C1 H1 121.0
C2 C1 H1 121.0
C3 C2 C1 121.3(4)
C3 C2 H2 119.3
C1 C2 H2 119.3
C2 C3 C4 120.4(4)
C2 C3 H3 119.8
C4 C3 H3 119.8
C5 C4 C3 118.5(4)
C5 C4 H4 120.7
C3 C4 H4 120.7
C4 C5 C6 120.4(3)
C4 C5 C7 130.1(3)
C6 C5 C7 109.4(3)
C1 C6 C5 121.3(4)
C1 C6 C8 129.4(4)
C5 C6 C8 109.2(3)
N1 C7 C5 102.3(3)
N1 C7 C9 110.0(2)
C5 C7 C9 114.3(3)
N1 C7 H7 110.0
C5 C7 H7 110.0
C9 C7 H7 110.0
O4 C8 N1 125.9(4)
O4 C8 C6 128.4(3)
N1 C8 C6 105.7(3)
C10 C9 C7 110.2(3)
C10 C9 H9A 109.6
C7 C9 H9A 109.6
C10 C9 H9B 109.6
C7 C9 H9B 109.6
H9A C9 H9B 108.1
O1 C10 C9 107.5(2)
O1 C10 C11 108.1(3)
C9 C10 C11 111.5(3)
O1 C10 H10 109.9
C9 C10 H10 109.9
C11 C10 H10 109.9
C10 C11 C12 111.9(3)
C10 C11 H11A 109.2
C12 C11 H11A 109.2
C10 C11 H11B 109.2
C12 C11 H11B 109.2
H11A C11 H11B 107.9
N1 C12 C11 107.5(2)
N1 C12 C13 112.7(3)
C11 C12 C13 114.2(3)
N1 C12 H12 107.4
C11 C12 H12 107.4
C13 C12 H12 107.4
C14 C13 C18 109.9(3)
C14 C13 C12 111.2(3)
C18 C13 C12 111.2(3)
C14 C13 H13 108.1
C18 C13 H13 108.1
C12 C13 H13 108.1
C13 C14 C15 113.6(3)
C13 C14 H14A 108.9
C15 C14 H14A 108.9
C13 C14 H14B 108.9
C15 C14 H14B 108.9
H14A C14 H14B 107.7
C16 C15 C14 111.3(4)
C16 C15 H15A 109.4
C14 C15 H15A 109.4
C16 C15 H15B 109.4
C14 C15 H15B 109.4
H15A C15 H15B 108.0
C17 C16 C15 111.0(4)
C17 C16 H16A 109.4
C15 C16 H16A 109.4
C17 C16 H16B 109.4
C15 C16 H16B 109.4
H16A C16 H16B 108.0
C16 C17 C18 111.5(4)
C16 C17 H17A 109.3
C18 C17 H17A 109.3
C16 C17 H17B 109.3
C18 C17 H17B 109.3
H17A C17 H17B 108.0
C13 C18 C17 111.1(3)
C13 C18 H18A 109.4
C17 C18 H18A 109.4
C13 C18 H18B 109.4
C17 C18 H18B 109.4
H18A C18 H18B 108.0
C24 C19 C20 119.5(4)
C24 C19 S1 121.2(3)
C20 C19 S1 119.3(3)
C19 C20 C21 120.1(3)
C19 C20 H20 119.9
C21 C20 H20 119.9
C22 C21 C20 121.5(4)
C22 C21 H21 119.3
C20 C21 H21 119.3
C21 C22 C23 118.0(4)
C21 C22 C25 120.6(4)
C23 C22 C25 121.5(4)
C22 C23 C24 121.1(4)
C22 C23 H23 119.5
C24 C23 H23 119.5
C19 C24 C23 119.9(4)
C19 C24 H24 120.1
C23 C24 H24 120.1
C22 C25 H25A 109.5
C22 C25 H25B 109.5
H25A C25 H25B 109.5
C22 C25 H25C 109.5
H25A C25 H25C 109.5
H25B C25 H25C 109.5

loop_
_geom_bond_atom_site_label_1
_geom_bond_atom_site_label_2
_geom_bond_distance
S1 O3 1.446(3)
S1 O2 1.457(3)
S1 O1 1.594(3)
S1 C19 1.772(4)
O1 C10 1.495(4)
O4 C8 1.244(4)
N1 C8 1.385(4)
N1 C12 1.481(4)
N1 C7 1.495(4)
C1 C6 1.400(5)
C1 C2 1.401(6)
C1 H1 0.9300
C2 C3 1.396(5)
C2 H2 0.9300
C3 C4 1.413(5)
C3 H3 0.9300
C4 C5 1.397(5)
C4 H4 0.9300
C5 C6 1.405(4)
C5 C7 1.516(4)
C6 C8 1.507(5)
C7 C9 1.556(4)
C7 H7 0.9800
C9 C10 1.531(4)
C9 H9A 0.9700
C9 H9B 0.9700
C10 C11 1.532(5)
C10 H10 0.9800
C11 C12 1.555(4)
C11 H11A 0.9700
C11 H11B 0.9700
C12 C13 1.564(5)
C12 H12 0.9800
C13 C14 1.534(5)
C13 C18 1.536(5)
C13 H13 0.9800
C14 C15 1.546(5)
C14 H14A 0.9700
C14 H14B 0.9700
C15 C16 1.524(6)
C15 H15A 0.9700
C15 H15B 0.9700
C16 C17 1.522(6)
C16 H16A 0.9700
C16 H16B 0.9700
C17 C18 1.547(6)
C17 H17A 0.9700
C17 H17B 0.9700
C18 H18A 0.9700
C18 H18B 0.9700
C19 C24 1.385(5)
C19 C20 1.394(5)
C20 C21 1.396(5)
C20 H20 0.9300
C21 C22 1.388(5)
C21 H21 0.9300
C22 C23 1.399(5)
C22 C25 1.529(6)
C23 C24 1.408(5)
C23 H23 0.9300
C24 H24 0.9300
C25 H25A 0.9600
C25 H25B 0.9600
C25 H25C 0.9600

loop_
_geom_torsion_atom_site_label_1
_geom_torsion_atom_site_label_2
_geom_torsion_atom_site_label_3
_geom_torsion_atom_site_label_4
_geom_torsion
O3 S1 O1 C10 -174.3(2)
O2 S1 O1 C10 -44.3(3)
C19 S1 O1 C10 71.3(3)
C6 C1 C2 C3 0.3(5)
C1 C2 C3 C4 -0.2(6)
C2 C3 C4 C5 0.1(5)
C3 C4 C5 C6 0.0(5)
C3 C4 C5 C7 178.0(3)
C2 C1 C6 C5 -0.2(5)
C2 C1 C6 C8 -177.2(3)
C4 C5 C6 C1 0.1(5)
C7 C5 C6 C1 -178.3(3)
C4 C5 C6 C8 177.6(3)
C7 C5 C6 C8 -0.8(4)
C8 N1 C7 C5 -1.2(3)
C12 N1 C7 C5 171.9(2)
C8 N1 C7 C9 -123.0(3)
C12 N1 C7 C9 50.1(3)
C4 C5 C7 N1 -177.0(3)
C6 C5 C7 N1 1.2(3)
C4 C5 C7 C9 -58.2(4)
C6 C5 C7 C9 120.0(3)
C12 N1 C8 O4 7.0(5)
C7 N1 C8 O4 179.7(3)
C12 N1 C8 C6 -172.0(3)
C7 N1 C8 C6 0.8(3)
C1 C6 C8 O4 -1.7(6)
C5 C6 C8 O4 -178.9(3)
C1 C6 C8 N1 177.3(3)
C5 C6 C8 N1 0.0(4)
N1 C7 C9 C10 -49.5(3)
C5 C7 C9 C10 -163.8(3)
S1 O1 C10 C9 115.6(2)
S1 O1 C10 C11 -124.0(3)
C7 C9 C10 O1 175.1(2)
C7 C9 C10 C11 56.8(3)
O1 C10 C11 C12 -177.2(2)
C9 C10 C11 C12 -59.3(4)
C8 N1 C12 C11 121.8(3)
C7 N1 C12 C11 -50.4(4)
C8 N1 C12 C13 -111.5(3)
C7 N1 C12 C13 76.2(3)
C10 C11 C12 N1 52.1(3)
C10 C11 C12 C13 -73.7(4)
N1 C12 C13 C14 174.0(3)
C11 C12 C13 C14 -63.0(4)
N1 C12 C13 C18 51.1(4)
C11 C12 C13 C18 174.1(3)
C18 C13 C14 C15 -53.2(5)
C12 C13 C14 C15 -176.7(4)
C13 C14 C15 C16 53.0(5)
C14 C15 C16 C17 -53.8(5)
C15 C16 C17 C18 56.9(6)
C14 C13 C18 C17 54.8(5)
C12 C13 C18 C17 178.3(4)
C16 C17 C18 C13 -57.8(6)
O3 S1 C19 C24 132.6(3)
O2 S1 C19 C24 -1.3(4)
O1 S1 C19 C24 -117.3(3)
O3 S1 C19 C20 -49.0(4)
O2 S1 C19 C20 177.1(3)
O1 S1 C19 C20 61.0(3)
C24 C19 C20 C21 -1.3(6)
S1 C19 C20 C21 -179.7(3)
C19 C20 C21 C22 1.0(6)
C20 C21 C22 C23 -0.4(6)
C20 C21 C22 C25 180.0(4)
C21 C22 C23 C24 0.0(6)
C25 C22 C23 C24 179.6(4)
C20 C19 C24 C23 0.9(6)
S1 C19 C24 C23 179.2(3)
C22 C23 C24 C19 -0.2(6)
